data_4120244
loop_
_publ_author_name
'Yuli Wang'
'Wanli Zhang'
'Shengming Ma'

_publ_section_title
;
 A Room-Temperature Catalytic Asymmetric Synthesis of Allenes with
 ECNU-Phos
;
_journal_name_full 'Journal of the American Chemical Society'
_journal_page_first 11517
_journal_page_last 11520
_journal_paper_doi 10.1021/ja406135t
_journal_volume 135
_journal_year 2013
_chemical_formula_sum 'C14 H15 I O2'
_chemical_formula_weight 342.16
_chemical_name_systematic
; 
 ? 
;
_space_group_IT_number 19
_symmetry_cell_setting orthorhombic
_symmetry_space_group_name_Hall 'P 2ac 2ab'
_symmetry_space_group_name_H-M 'P 21 21 21'
_atom_sites_solution_hydrogens geom
_atom_sites_solution_primary direct
_atom_sites_solution_secondary difmap
_audit_creation_method SHELXL-97
_cell_angle_alpha 90.00
_cell_angle_beta 90.00
_cell_angle_gamma 90.00
_cell_formula_units_Z 4
_cell_length_a 8.378(2)
_cell_length_b 9.574(3)
_cell_length_c 17.660(5)
_cell_measurement_temperature 296(2)
_cell_volume 1416.5(7)
_computing_structure_refinement 'SHELXL-97 (Sheldrick, 2008)'
_computing_structure_solution 'SHELXS-97 (Sheldrick, 2008)'
_diffrn_ambient_temperature 296(2)
_diffrn_measured_fraction_theta_full 0.992
_diffrn_measured_fraction_theta_max 0.992
_diffrn_radiation_monochromator graphite
_diffrn_radiation_source 'fine-focus sealed tube'
_diffrn_radiation_type MoK\a
_diffrn_radiation_wavelength 0.71073
_diffrn_reflns_av_R_equivalents 0.0223
_diffrn_reflns_av_sigmaI/netI 0.0140
_diffrn_reflns_limit_h_max 9
_diffrn_reflns_limit_h_min -9
_diffrn_reflns_limit_k_max 11
_diffrn_reflns_limit_k_min -11
_diffrn_reflns_limit_l_max 21
_diffrn_reflns_limit_l_min -21
_diffrn_reflns_number 16292
_diffrn_reflns_theta_full 25.00
_diffrn_reflns_theta_max 25.00
_diffrn_reflns_theta_min 3.14
_exptl_absorpt_coefficient_mu 2.249
_exptl_absorpt_correction_T_max 0.6876
_exptl_absorpt_correction_T_min 0.4518
_exptl_absorpt_correction_type multi-scan
_exptl_crystal_colour colorless
_exptl_crystal_density_diffrn 1.604
_exptl_crystal_description block
_exptl_crystal_F_000 672
_exptl_crystal_size_max 0.42
_exptl_crystal_size_mid 0.32
_exptl_crystal_size_min 0.18
_refine_diff_density_max 0.699
_refine_diff_density_min -0.412
_refine_diff_density_rms 0.045
_refine_ls_abs_structure_details 'Flack H D (1983), Acta Cryst. A39, 876-881'
_refine_ls_abs_structure_Flack 0.01(3)
_refine_ls_extinction_method none
_refine_ls_goodness_of_fit_ref 1.058
_refine_ls_hydrogen_treatment constr
_refine_ls_matrix_type full
_refine_ls_number_parameters 154
_refine_ls_number_reflns 2474
_refine_ls_number_restraints 0
_refine_ls_restrained_S_all 1.058
_refine_ls_R_factor_all 0.0206
_refine_ls_R_factor_gt 0.0191
_refine_ls_shift/su_max 0.001
_refine_ls_shift/su_mean 0.000
_refine_ls_structure_factor_coef Fsqd
_refine_ls_weighting_details 'calc w=1/[\s^2^(Fo^2^)+(0.0205P)^2^+0.6072P] where P=(Fo^2^+2Fc^2^)/3'
_refine_ls_weighting_scheme calc
_refine_ls_wR_factor_gt 0.0444
_refine_ls_wR_factor_ref 0.0454
_reflns_number_gt 2363
_reflns_number_total 2474
_reflns_threshold_expression >2sigma(I)
_cod_data_source_file ja406135t_si_002.cif
_cod_data_source_block z
_cod_original_cell_volume 1416.5(6)
_cod_database_code 4120244

loop_
_symmetry_equiv_pos_as_xyz
'x, y, z'
'-x+1/2, -y, z+1/2'
'-x, y+1/2, -z+1/2'
'x+1/2, -y+1/2, -z'

loop_
_atom_site_label
_atom_site_type_symbol
_atom_site_fract_x
_atom_site_fract_y
_atom_site_fract_z
_atom_site_U_iso_or_equiv
_atom_site_adp_type
_atom_site_occupancy
_atom_site_symmetry_multiplicity
_atom_site_calc_flag
_atom_site_refinement_flags
I1 I 1.25235(2) 0.041008(19) 0.093286(9) 0.05175(7) Uani 1 1 d .
O1 O 0.6091(2) 0.0309(4) 0.11714(15) 0.0634(7) Uani 1 1 d .
O2 O 0.7667(3) 0.1062(2) 0.02338(10) 0.0526(5) Uani 1 1 d .
C1 C 0.9705(5) -0.1077(4) -0.06561(19) 0.0588(9) Uani 1 1 d .
H1A H 0.9375 -0.1573 -0.0232 0.071 Uiso 1 1 calc R
C2 C 1.0093(5) -0.1783(4) -0.1313(2) 0.0696(10) Uani 1 1 d .
H2A H 1.0035 -0.2753 -0.1329 0.084 Uiso 1 1 calc R
C3 C 1.0566(5) -0.1049(4) -0.1944(2) 0.0701(10) Uani 1 1 d .
H3A H 1.0813 -0.1520 -0.2390 0.084 Uiso 1 1 calc R
C4 C 1.0674(5) 0.0378(4) -0.19162(19) 0.0704(10) Uani 1 1 d .
H4A H 1.1004 0.0873 -0.2341 0.085 Uiso 1 1 calc R
C5 C 1.0296(4) 0.1083(4) -0.12596(18) 0.0571(8) Uani 1 1 d .
H5A H 1.0374 0.2051 -0.1245 0.069 Uiso 1 1 calc R
C6 C 0.9805(3) 0.0368(3) -0.06260(16) 0.0436(6) Uani 1 1 d .
C7 C 0.9386(3) 0.1147(3) 0.00901(15) 0.0432(6) Uani 1 1 d .
H7A H 0.9702 0.2128 0.0040 0.052 Uiso 1 1 calc R
C8 C 1.0084(3) 0.0549(3) 0.08044(15) 0.0409(6) Uani 1 1 d .
C9 C 0.8960(4) 0.0163(4) 0.12877(19) 0.0437(8) Uani 1 1 d .
C10 C 0.7419(4) 0.0489(3) 0.09256(14) 0.0484(6) Uani 1 1 d .
C11 C 0.9076(4) -0.0468(4) 0.20606(16) 0.0511(7) Uani 1 1 d .
H11A H 0.9957 -0.1126 0.2069 0.061 Uiso 1 1 calc R
H11B H 0.8104 -0.0982 0.2166 0.061 Uiso 1 1 calc R
C12 C 0.9329(4) 0.0610(4) 0.26772(16) 0.0564(8) Uani 1 1 d .
H12A H 1.0283 0.1143 0.2563 0.068 Uiso 1 1 calc R
H12B H 0.8433 0.1252 0.2677 0.068 Uiso 1 1 calc R
C13 C 0.9496(6) -0.0017(4) 0.34593(17) 0.0716(11) Uani 1 1 d .
H13A H 0.8511 -0.0492 0.3589 0.086 Uiso 1 1 calc R
H13B H 1.0341 -0.0709 0.3450 0.086 Uiso 1 1 calc R
C14 C 0.9864(6) 0.1048(6) 0.4065(2) 0.0922(15) Uani 1 1 d .
H14A H 0.9954 0.0588 0.4546 0.138 Uiso 1 1 calc R
H14B H 0.9020 0.1725 0.4086 0.138 Uiso 1 1 calc R
H14C H 1.0852 0.1507 0.3947 0.138 Uiso 1 1 calc R

loop_
_atom_site_aniso_label
_atom_site_aniso_U_11
_atom_site_aniso_U_22
_atom_site_aniso_U_33
_atom_site_aniso_U_23
_atom_site_aniso_U_13
_atom_site_aniso_U_12
I1 0.03233(10) 0.07016(12) 0.05276(11) 0.00532(8) -0.00485(12) -0.00065(16)
O1 0.0312(12) 0.0768(17) 0.0822(17) -0.0094(16) 0.0038(10) -0.0009(13)
O2 0.0385(11) 0.0645(11) 0.0548(10) 0.0007(9) -0.0102(11) 0.0108(12)
C1 0.079(2) 0.0471(17) 0.0505(19) 0.0070(15) -0.0004(17) -0.0064(17)
C2 0.092(3) 0.0502(18) 0.066(2) -0.0077(17) 0.002(2) -0.006(2)
C3 0.083(3) 0.078(2) 0.0499(18) -0.0107(18) 0.0033(18) 0.001(2)
C4 0.089(3) 0.073(2) 0.0500(18) 0.0105(19) 0.0115(18) 0.002(2)
C5 0.066(2) 0.0518(17) 0.0535(18) 0.0081(15) 0.0001(16) -0.0018(17)
C6 0.0390(14) 0.0469(15) 0.0450(15) 0.0041(13) -0.0089(12) 0.0022(14)
C7 0.0368(14) 0.0468(15) 0.0459(14) 0.0010(13) -0.0055(12) -0.0007(13)
C8 0.0298(13) 0.0472(14) 0.0457(14) -0.0033(12) -0.0060(11) 0.0014(12)
C9 0.0404(16) 0.046(2) 0.0449(15) -0.0037(14) -0.0038(13) 0.0006(14)
C10 0.0387(14) 0.0481(13) 0.0583(15) -0.0097(12) -0.004(2) 0.005(2)
C11 0.0491(17) 0.0527(17) 0.0515(16) 0.0041(15) 0.0008(13) -0.0027(15)
C12 0.0593(18) 0.062(2) 0.0482(16) -0.0013(15) 0.0011(14) -0.0022(16)
C13 0.076(3) 0.089(3) 0.050(2) 0.0083(19) 0.0037(16) -0.0103(19)
C14 0.103(3) 0.124(4) 0.050(2) -0.006(3) -0.002(2) -0.019(3)

loop_
_atom_type_symbol
_atom_type_description
_atom_type_scat_dispersion_real
_atom_type_scat_dispersion_imag
_atom_type_scat_source
C C 0.0033 0.0016 'International Tables Vol C Tables 4.2.6.8 and 6.1.1.4'
H H 0.0000 0.0000 'International Tables Vol C Tables 4.2.6.8 and 6.1.1.4'
O O 0.0106 0.0060 'International Tables Vol C Tables 4.2.6.8 and 6.1.1.4'
I I -0.4742 1.8119 'International Tables Vol C Tables 4.2.6.8 and 6.1.1.4'

loop_
_geom_angle_atom_site_label_1
_geom_angle_atom_site_label_2
_geom_angle_atom_site_label_3
_geom_angle
C10 O2 C7 109.3(2)
C2 C1 C6 120.4(3)
C2 C1 H1A 119.8
C6 C1 H1A 119.8
C3 C2 C1 119.8(3)
C3 C2 H2A 120.1
C1 C2 H2A 120.1
C4 C3 C2 120.0(3)
C4 C3 H3A 120.0
C2 C3 H3A 120.0
C3 C4 C5 120.2(3)
C3 C4 H4A 119.9
C5 C4 H4A 119.9
C6 C5 C4 120.7(3)
C6 C5 H5A 119.7
C4 C5 H5A 119.7
C5 C6 C1 118.9(3)
C5 C6 C7 120.4(3)
C1 C6 C7 120.7(3)
O2 C7 C8 102.5(2)
O2 C7 C6 110.3(2)
C8 C7 C6 115.1(2)
O2 C7 H7A 109.6
C8 C7 H7A 109.6
C6 C7 H7A 109.6
C9 C8 C7 111.7(2)
C9 C8 I1 128.1(2)
C7 C8 I1 120.19(19)
C8 C9 C10 106.5(3)
C8 C9 C11 130.9(3)
C10 C9 C11 122.6(3)
O1 C10 O2 121.6(3)
O1 C10 C9 128.4(3)
O2 C10 C9 110.0(3)
C9 C11 C12 113.0(3)
C9 C11 H11A 109.0
C12 C11 H11A 109.0
C9 C11 H11B 109.0
C12 C11 H11B 109.0
H11A C11 H11B 107.8
C13 C12 C11 113.5(3)
C13 C12 H12A 108.9
C11 C12 H12A 108.9
C13 C12 H12B 108.9
C11 C12 H12B 108.9
H12A C12 H12B 107.7
C14 C13 C12 113.5(3)
C14 C13 H13A 108.9
C12 C13 H13A 108.9
C14 C13 H13B 108.9
C12 C13 H13B 108.9
H13A C13 H13B 107.7
C13 C14 H14A 109.5
C13 C14 H14B 109.5
H14A C14 H14B 109.5
C13 C14 H14C 109.5
H14A C14 H14C 109.5
H14B C14 H14C 109.5

loop_
_geom_bond_atom_site_label_1
_geom_bond_atom_site_label_2
_geom_bond_distance
I1 C8 2.060(2)
O1 C10 1.207(4)
O2 C10 1.355(3)
O2 C7 1.464(4)
C1 C2 1.382(5)
C1 C6 1.387(5)
C1 H1A 0.9300
C2 C3 1.376(5)
C2 H2A 0.9300
C3 C4 1.370(6)
C3 H3A 0.9300
C4 C5 1.378(5)
C4 H4A 0.9300
C5 C6 1.374(4)
C5 H5A 0.9300
C6 C7 1.510(4)
C7 C8 1.504(4)
C7 H7A 0.9800
C8 C9 1.324(4)
C9 C10 1.475(4)
C9 C11 1.496(5)
C11 C12 1.515(4)
C11 H11A 0.9700
C11 H11B 0.9700
C12 C13 1.512(4)
C12 H12A 0.9700
C12 H12B 0.9700
C13 C14 1.509(6)
C13 H13A 0.9700
C13 H13B 0.9700
C14 H14A 0.9600
C14 H14B 0.9600
C14 H14C 0.9600

loop_
_geom_torsion_atom_site_label_1
_geom_torsion_atom_site_label_2
_geom_torsion_atom_site_label_3
_geom_torsion_atom_site_label_4
_geom_torsion
C6 C1 C2 C3 -0.7(7)
C1 C2 C3 C4 1.0(7)
C2 C3 C4 C5 -0.6(6)
C3 C4 C5 C6 -0.1(6)
C4 C5 C6 C1 0.4(5)
C4 C5 C6 C7 -179.7(3)
C2 C1 C6 C5 0.0(6)
C2 C1 C6 C7 -179.9(3)
C10 O2 C7 C8 -0.4(3)
C10 O2 C7 C6 122.6(2)
C5 C6 C7 O2 110.8(3)
C1 C6 C7 O2 -69.3(4)
C5 C6 C7 C8 -133.9(3)
C1 C6 C7 C8 46.0(4)
O2 C7 C8 C9 0.5(3)
C6 C7 C8 C9 -119.3(3)
O2 C7 C8 I1 -179.64(17)
C6 C7 C8 I1 60.6(3)
C7 C8 C9 C10 -0.3(4)
I1 C8 C9 C10 179.8(2)
C7 C8 C9 C11 -179.6(3)
I1 C8 C9 C11 0.5(6)
C7 O2 C10 O1 -179.9(3)
C7 O2 C10 C9 0.3(3)
C8 C9 C10 O1 -179.8(3)
C11 C9 C10 O1 -0.5(4)
C8 C9 C10 O2 0.0(3)
C11 C9 C10 O2 179.4(3)
C8 C9 C11 C12 83.3(4)
C10 C9 C11 C12 -95.9(4)
C9 C11 C12 C13 -178.4(3)
C11 C12 C13 C14 175.9(4)
